data_4339095
loop_
_publ_author_name
'Darensbourg, Donald J.'
'Frantz, Eric B.'

_publ_section_title
;
 Manganese(III) Schiff base complexes: chemistry relevant to the
 copolymerization of epoxides and carbon dioxide.
;
_journal_issue 15
_journal_name_full 'Inorganic chemistry'
_journal_page_first 5967
_journal_page_last 5978
_journal_paper_doi 10.1021/ic7003968
_journal_volume 46
_journal_year 2007
_chemical_formula_sum 'C14 H24 Mn N2 O5.5'
_chemical_formula_weight 363.29
_chemical_name_systematic
; 
 ? 
;
_space_group_IT_number 13
_symmetry_cell_setting monoclinic
_symmetry_space_group_name_Hall '-P 2yc'
_symmetry_space_group_name_H-M 'P 1 2/c 1'
_atom_sites_solution_hydrogens geom
_atom_sites_solution_primary direct
_atom_sites_solution_secondary difmap
_audit_creation_method SHELXL-97
_cell_angle_alpha 90.00
_cell_angle_beta 109.339(2)
_cell_angle_gamma 90.00
_cell_formula_units_Z 4
_cell_length_a 17.165(2)
_cell_length_b 6.7320(9)
_cell_length_c 14.886(2)
_cell_measurement_temperature 110(2)
_cell_volume 1623.1(4)
_computing_cell_refinement 'Bruker SMART'
_computing_data_collection 'Bruker SMART'
_computing_data_reduction 'Bruker SAINT'
_computing_molecular_graphics 'X-Seed (Barbour, 1999)'
_computing_publication_material 'Bruker SHELXTL'
_computing_structure_refinement 'SHELXL-97 (Sheldrick, 1997)'
_computing_structure_solution DIRDIF-99
_diffrn_ambient_temperature 110(2)
_diffrn_measured_fraction_theta_full 0.981
_diffrn_measured_fraction_theta_max 0.981
_diffrn_radiation_monochromator graphite
_diffrn_radiation_source 'fine-focus sealed tube'
_diffrn_radiation_type MoK\a
_diffrn_radiation_wavelength 0.71073
_diffrn_reflns_av_R_equivalents 0.0729
_diffrn_reflns_av_sigmaI/netI 0.0760
_diffrn_reflns_limit_h_max 19
_diffrn_reflns_limit_h_min -20
_diffrn_reflns_limit_k_max 8
_diffrn_reflns_limit_k_min -8
_diffrn_reflns_limit_l_max 17
_diffrn_reflns_limit_l_min -17
_diffrn_reflns_number 10674
_diffrn_reflns_theta_full 25.00
_diffrn_reflns_theta_max 25.00
_diffrn_reflns_theta_min 1.26
_exptl_absorpt_coefficient_mu 0.841
_exptl_absorpt_correction_T_max 0.9206
_exptl_absorpt_correction_T_min 0.8498
_exptl_absorpt_correction_type multi-scan
_exptl_absorpt_process_details sabasb
_exptl_crystal_colour color
_exptl_crystal_density_diffrn 1.487
_exptl_crystal_density_method 'not measured'
_exptl_crystal_description block
_exptl_crystal_F_000 764
_exptl_crystal_size_max 0.20
_exptl_crystal_size_mid 0.10
_exptl_crystal_size_min 0.10
_refine_diff_density_max 0.952
_refine_diff_density_min -1.162
_refine_diff_density_rms 0.119
_refine_ls_extinction_method none
_refine_ls_goodness_of_fit_ref 1.057
_refine_ls_hydrogen_treatment constr
_refine_ls_matrix_type full
_refine_ls_number_parameters 209
_refine_ls_number_reflns 2790
_refine_ls_number_restraints 12
_refine_ls_restrained_S_all 1.062
_refine_ls_R_factor_all 0.0728
_refine_ls_R_factor_gt 0.0557
_refine_ls_shift/su_max 0.009
_refine_ls_shift/su_mean 0.000
_refine_ls_structure_factor_coef Fsqd
_refine_ls_weighting_details 'calc w=1/[\s^2^(Fo^2^)+(0.0852P)^2^+0.0000P] where P=(Fo^2^+2Fc^2^)/3'
_refine_ls_weighting_scheme calc
_refine_ls_wR_factor_gt 0.1361
_refine_ls_wR_factor_ref 0.1511
_reflns_number_gt 2139
_reflns_number_total 2790
_reflns_threshold_expression >2sigma(I)
_cod_data_source_file ic7003968_ddef_0605.cif
_cod_data_source_block ddef
_cod_original_sg_symbol_H-M P2/c
_cod_original_formula_sum 'C14 H24 Mn N2 O5.50'
_cod_database_code 4339095

loop_
_symmetry_equiv_pos_as_xyz
'x, y, z'
'-x, y, -z+1/2'
'-x, -y, -z'
'x, -y, z-1/2'

loop_
_atom_site_label
_atom_site_type_symbol
_atom_site_fract_x
_atom_site_fract_y
_atom_site_fract_z
_atom_site_U_iso_or_equiv
_atom_site_adp_type
_atom_site_occupancy
_atom_site_symmetry_multiplicity
_atom_site_calc_flag
_atom_site_refinement_flags
Mn1 Mn 0.22371(3) 0.27119(6) 0.26238(3) 0.0098(2) Uani 1 1 d .
C1 C 0.3954(2) 0.2667(4) 0.3964(2) 0.0134(8) Uani 1 1 d .
C2 C 0.3641(2) 0.2467(4) 0.4737(3) 0.0173(8) Uani 1 1 d .
H2 H 0.4031 0.2222 0.5349 0.021 Uiso 1 1 calc R
C3 C 0.2831(2) 0.2597(3) 0.4675(2) 0.0108(7) Uani 1 1 d U
C4 C 0.1739(2) 0.2465(3) 0.0526(2) 0.0120(7) Uani 1 1 d U
C5 C 0.0906(2) 0.2530(4) 0.0473(3) 0.0183(8) Uani 1 1 d .
H5 H 0.0508 0.2479 -0.0148 0.022 Uiso 1 1 calc R
C6 C 0.0603(2) 0.2658(4) 0.1220(2) 0.0143(8) Uani 1 1 d .
C7 C 0.3783(2) 0.3262(4) 0.2301(2) 0.0194(8) Uani 1 1 d .
H7A H 0.4342 0.2689 0.2445 0.023 Uiso 1 1 calc R
H7B H 0.3824 0.4720 0.2244 0.023 Uiso 1 1 calc R
C8 C 0.3214(2) 0.2416(4) 0.1373(2) 0.0153(8) Uani 1 1 d .
H8A H 0.3288 0.3150 0.0831 0.018 Uiso 1 1 calc R
H8B H 0.3351 0.1004 0.1318 0.018 Uiso 1 1 calc R
C9 C 0.4869(2) 0.2783(4) 0.4197(3) 0.0216(8) Uani 1 1 d .
H9A H 0.5055 0.1688 0.3884 0.032 Uiso 1 1 calc R
H9B H 0.5138 0.2685 0.4887 0.032 Uiso 1 1 calc R
H9C H 0.5015 0.4052 0.3971 0.032 Uiso 1 1 calc R
C10 C 0.2589(2) 0.2557(4) 0.5558(2) 0.0156(8) Uani 1 1 d .
H10A H 0.2299 0.3788 0.5599 0.023 Uiso 1 1 calc R
H10B H 0.3086 0.2437 0.6119 0.023 Uiso 1 1 calc R
H10C H 0.2226 0.1419 0.5530 0.023 Uiso 1 1 calc R
C11 C 0.1900(2) 0.2295(4) -0.0397(3) 0.0186(8) Uani 1 1 d .
H11A H 0.2009 0.3617 -0.0604 0.028 Uiso 1 1 calc R
H11B H 0.1417 0.1717 -0.0879 0.028 Uiso 1 1 calc R
H11C H 0.2381 0.1440 -0.0313 0.028 Uiso 1 1 calc R
C12 C -0.0297(2) 0.2700(4) 0.1063(3) 0.0218(8) Uani 1 1 d .
H12A H -0.0445 0.1564 0.1385 0.033 Uiso 1 1 calc R
H12B H -0.0602 0.2628 0.0379 0.033 Uiso 1 1 calc R
H12C H -0.0438 0.3936 0.1321 0.033 Uiso 1 1 calc R
C13 C 0.1960(2) -0.2270(4) 0.2482(2) 0.0118(7) Uani 1 1 d .
C14 C 0.1049(2) -0.2307(4) 0.2021(3) 0.0225(9) Uani 1 1 d .
H14A H 0.0913 -0.2380 0.1328 0.034 Uiso 1 1 calc R
H14B H 0.0810 -0.1096 0.2186 0.034 Uiso 1 1 calc R
H14C H 0.0821 -0.3470 0.2243 0.034 Uiso 1 1 calc R
N1 N 0.34571(18) 0.2788(3) 0.3074(2) 0.0129(6) Uani 1 1 d .
N2 N 0.23543(18) 0.2583(3) 0.1343(2) 0.0118(6) Uani 1 1 d .
O1 O 0.22132(15) 0.2821(3) 0.38925(16) 0.0144(5) Uani 1 1 d .
O2 O 0.10669(14) 0.2729(2) 0.21128(16) 0.0125(5) Uani 1 1 d .
O3 O 0.23300(13) -0.0609(3) 0.27043(14) 0.0162(6) Uani 1 1 d .
O4 O 0.23573(13) -0.3901(3) 0.26413(14) 0.0168(6) Uani 1 1 d .
O1W O 0.5000 0.9168(5) 0.2500 0.0703(16) Uani 1 2 d S
H1W1 H 0.4712 0.8227 0.2752 0.105 Uiso 1 1 d R
O2W O 0.39501(16) 0.7706(3) 0.34355(19) 0.0263(7) Uani 1 1 d .
H1W2 H 0.3611 0.8555 0.3472 0.039 Uiso 1 1 d R
H2W2 H 0.3542 0.6933 0.3266 0.039 Uiso 1 1 d R

loop_
_atom_site_aniso_label
_atom_site_aniso_U_11
_atom_site_aniso_U_22
_atom_site_aniso_U_33
_atom_site_aniso_U_23
_atom_site_aniso_U_13
_atom_site_aniso_U_12
Mn1 0.0147(4) 0.0051(3) 0.0087(3) -0.00022(15) 0.0026(2) 0.00016(15)
C1 0.015(2) 0.0041(13) 0.0188(19) -0.0033(11) 0.0029(16) 0.0002(11)
C2 0.026(2) 0.0106(14) 0.0093(18) -0.0005(11) -0.0015(16) 0.0006(12)
C3 0.0122(11) 0.0073(9) 0.0115(10) -0.0002(7) 0.0021(8) -0.0008(7)
C4 0.0148(11) 0.0084(9) 0.0121(10) 0.0006(7) 0.0037(8) -0.0009(7)
C5 0.023(2) 0.0132(14) 0.0122(18) 0.0010(11) -0.0021(16) -0.0018(12)
C6 0.021(2) 0.0048(13) 0.0167(19) 0.0024(11) 0.0056(16) -0.0002(11)
C7 0.025(2) 0.0119(14) 0.0211(19) -0.0002(13) 0.0078(16) -0.0027(13)
C8 0.017(2) 0.0154(14) 0.0134(18) -0.0022(11) 0.0054(16) -0.0011(12)
C9 0.020(2) 0.0241(16) 0.018(2) -0.0030(13) 0.0026(17) 0.0016(14)
C10 0.023(2) 0.0099(14) 0.0122(18) 0.0002(11) 0.0042(16) 0.0029(11)
C11 0.028(2) 0.0149(15) 0.0138(19) 0.0012(12) 0.0085(17) -0.0032(12)
C12 0.017(2) 0.0279(17) 0.016(2) 0.0003(13) -0.0011(16) 0.0000(13)
C13 0.020(2) 0.0078(14) 0.0095(16) -0.0009(11) 0.0066(14) -0.0009(12)
C14 0.019(2) 0.0121(15) 0.030(2) 0.0009(13) -0.0008(17) 0.0008(12)
N1 0.0156(16) 0.0065(11) 0.0155(16) -0.0013(10) 0.0036(13) -0.0016(9)
N2 0.0147(17) 0.0060(11) 0.0143(15) -0.0003(9) 0.0045(13) 0.0006(9)
O1 0.0213(15) 0.0093(10) 0.0105(12) -0.0001(8) 0.0024(11) 0.0010(8)
O2 0.0142(14) 0.0088(10) 0.0126(13) -0.0004(7) 0.0021(10) -0.0004(8)
O3 0.0217(15) 0.0056(10) 0.0199(13) 0.0006(8) 0.0049(11) -0.0023(8)
O4 0.0241(15) 0.0037(10) 0.0220(13) -0.0007(8) 0.0066(11) 0.0030(8)
O1W 0.115(4) 0.0191(19) 0.113(4) 0.000 0.086(4) 0.000
O2W 0.0207(16) 0.0170(11) 0.0367(17) -0.0035(9) 0.0034(13) 0.0003(9)

loop_
_atom_type_symbol
_atom_type_description
_atom_type_scat_dispersion_real
_atom_type_scat_dispersion_imag
_atom_type_scat_source
C C 0.0033 0.0016 'International Tables Vol C Tables 4.2.6.8 and 6.1.1.4'
H H 0.0000 0.0000 'International Tables Vol C Tables 4.2.6.8 and 6.1.1.4'
N N 0.0061 0.0033 'International Tables Vol C Tables 4.2.6.8 and 6.1.1.4'
O O 0.0106 0.0060 'International Tables Vol C Tables 4.2.6.8 and 6.1.1.4'
Mn Mn 0.3368 0.7283 'International Tables Vol C Tables 4.2.6.8 and 6.1.1.4'

loop_
_geom_angle_atom_site_label_1
_geom_angle_atom_site_label_2
_geom_angle_atom_site_label_3
_geom_angle
_geom_angle_site_symmetry_3
O2 Mn1 O1 91.71(10) .
O2 Mn1 N1 176.00(10) .
O1 Mn1 N1 91.77(11) .
O2 Mn1 N2 92.62(11) .
O1 Mn1 N2 175.67(10) .
N1 Mn1 N2 83.92(12) .
O2 Mn1 O3 94.28(7) .
O1 Mn1 O3 90.56(7) .
N1 Mn1 O3 87.67(8) .
N2 Mn1 O3 88.85(8) .
O2 Mn1 O4 94.47(7) 1_565
O1 Mn1 O4 88.96(7) 1_565
N1 Mn1 O4 83.61(8) 1_565
N2 Mn1 O4 90.97(8) 1_565
O3 Mn1 O4 171.25(9) 1_565
N1 C1 C2 121.6(3) .
N1 C1 C9 120.7(3) .
C2 C1 C9 117.7(3) .
C3 C2 C1 125.9(3) .
O1 C3 C2 125.3(3) .
O1 C3 C10 114.0(3) .
C2 C3 C10 120.6(3) .
N2 C4 C5 122.6(3) .
N2 C4 C11 121.0(3) .
C5 C4 C11 116.5(3) .
C6 C5 C4 127.2(3) .
O2 C6 C5 123.9(3) .
O2 C6 C12 114.4(3) .
C5 C6 C12 121.7(3) .
N1 C7 C8 109.5(3) .
N2 C8 C7 109.8(3) .
O4 C13 O3 121.3(3) .
O4 C13 C14 119.3(2) .
O3 C13 C14 119.5(2) .
C1 N1 C7 120.8(3) .
C1 N1 Mn1 126.8(2) .
C7 N1 Mn1 112.0(2) .
C4 N2 C8 120.9(3) .
C4 N2 Mn1 125.5(2) .
C8 N2 Mn1 113.3(2) .
C3 O1 Mn1 127.3(2) .
C6 O2 Mn1 128.1(2) .
C13 O3 Mn1 147.2(2) .
C13 O4 Mn1 144.8(2) 1_545

loop_
_geom_bond_atom_site_label_1
_geom_bond_atom_site_label_2
_geom_bond_distance
_geom_bond_site_symmetry_2
Mn1 O2 1.898(2) .
Mn1 O1 1.904(2) .
Mn1 N1 1.977(3) .
Mn1 N2 1.985(3) .
Mn1 O3 2.2414(18) .
Mn1 O4 2.2887(19) 1_565
C1 N1 1.319(4) .
C1 C2 1.429(5) .
C1 C9 1.494(5) .
C2 C3 1.366(5) .
C3 O1 1.298(4) .
C3 C10 1.504(5) .
C4 N2 1.323(4) .
C4 C5 1.406(5) .
C4 C11 1.493(5) .
C5 C6 1.379(5) .
C6 O2 1.304(4) .
C6 C12 1.484(5) .
C7 N1 1.472(4) .
C7 C8 1.514(5) .
C8 N2 1.465(4) .
C13 O4 1.273(3) .
C13 O3 1.275(3) .
C13 C14 1.486(5) .
O4 Mn1 2.2887(19) 1_545

loop_
_geom_torsion_atom_site_label_1
_geom_torsion_atom_site_label_2
_geom_torsion_atom_site_label_3
_geom_torsion_atom_site_label_4
_geom_torsion
_geom_torsion_site_symmetry_1
_geom_torsion_site_symmetry_4
N1 C1 C2 C3 -7.6(4) . .
C9 C1 C2 C3 171.0(2) . .
C1 C2 C3 O1 3.8(4) . .
C1 C2 C3 C10 -174.0(2) . .
N2 C4 C5 C6 -2.0(4) . .
C11 C4 C5 C6 179.1(2) . .
C4 C5 C6 O2 -0.4(4) . .
C4 C5 C6 C12 -179.6(2) . .
N1 C7 C8 N2 36.6(3) . .
C2 C1 N1 C7 171.7(2) . .
C9 C1 N1 C7 -6.8(4) . .
C2 C1 N1 Mn1 -0.4(3) . .
C9 C1 N1 Mn1 -178.92(17) . .
C8 C7 N1 C1 154.2(2) . .
C8 C7 N1 Mn1 -32.7(3) . .
O2 Mn1 N1 C1 158.2(11) . .
O1 Mn1 N1 C1 7.8(2) . .
N2 Mn1 N1 C1 -171.7(2) . .
O3 Mn1 N1 C1 -82.7(2) . .
O4 Mn1 N1 C1 96.6(2) 1_565 .
O2 Mn1 N1 C7 -14.5(13) . .
O1 Mn1 N1 C7 -164.86(17) . .
N2 Mn1 N1 C7 15.56(18) . .
O3 Mn1 N1 C7 104.65(18) . .
O4 Mn1 N1 C7 -76.10(17) 1_565 .
C5 C4 N2 C8 177.1(2) . .
C11 C4 N2 C8 -4.2(3) . .
C5 C4 N2 Mn1 3.7(3) . .
C11 C4 N2 Mn1 -177.54(17) . .
C7 C8 N2 C4 161.3(2) . .
C7 C8 N2 Mn1 -24.5(3) . .
O2 Mn1 N2 C4 -2.7(2) . .
O1 Mn1 N2 C4 173.7(10) . .
N1 Mn1 N2 C4 179.3(2) . .
O3 Mn1 N2 C4 91.5(2) . .
O4 Mn1 N2 C4 -97.2(2) 1_565 .
O2 Mn1 N2 C8 -176.51(16) . .
O1 Mn1 N2 C8 -0.1(11) . .
N1 Mn1 N2 C8 5.49(16) . .
O3 Mn1 N2 C8 -82.29(16) . .
O4 Mn1 N2 C8 88.96(16) 1_565 .
C2 C3 O1 Mn1 8.1(3) . .
C10 C3 O1 Mn1 -173.93(15) . .
O2 Mn1 O1 C3 170.32(19) . .
N1 Mn1 O1 C3 -11.7(2) . .
N2 Mn1 O1 C3 -6.1(12) . .
O3 Mn1 O1 C3 76.0(2) . .
O4 Mn1 O1 C3 -95.24(19) 1_565 .
C5 C6 O2 Mn1 0.8(3) . .
C12 C6 O2 Mn1 -179.94(16) . .
O1 Mn1 O2 C6 -179.28(19) . .
N1 Mn1 O2 C6 30.4(13) . .
N2 Mn1 O2 C6 0.45(19) . .
O3 Mn1 O2 C6 -88.58(19) . .
O4 Mn1 O2 C6 91.63(19) 1_565 .
O4 C13 O3 Mn1 172.2(2) . .
C14 C13 O3 Mn1 -7.3(6) . .
O2 Mn1 O3 C13 10.0(4) . .
O1 Mn1 O3 C13 101.8(4) . .
N1 Mn1 O3 C13 -166.5(4) . .
N2 Mn1 O3 C13 -82.5(4) . .
O4 Mn1 O3 C13 -171.4(5) 1_565 .
O3 C13 O4 Mn1 172.21(19) . 1_545
C14 C13 O4 Mn1 -8.3(5) . 1_545
